data_7047575
loop_
_publ_author_name
'Yao, Changguang'
'Chakraborty, Priyanka'
'Aresu, Emanuele'
'Li, Huaifeng'
'Guan, Chao'
'Zhou, Chunhui'
'Liang, Lan-Chang'
'Huang, Kuo-Wei'

_publ_section_title
;
 Monomeric nickel hydroxide stabilized by a sterically demanding
 phosphorus-nitrogen PN<sup>3</sup>P-pincer ligand: synthesis, reactivity
 and catalysis.
;
_journal_issue 45
_journal_name_full 'Dalton transactions (Cambridge, England : 2003)'
_journal_page_first 16057
_journal_page_last 16065
_journal_paper_doi 10.1039/c8dt03403f
_journal_volume 47
_journal_year 2018
_chemical_formula_sum 'C29 H56 N4 Ni O P2'
_chemical_formula_weight 597.42
_space_group_crystal_system orthorhombic
_space_group_IT_number 19
_space_group_name_Hall 'P 2ac 2ab'
_space_group_name_H-M_alt 'P 21 21 21'
_symmetry_space_group_name_Hall 'P 2ac 2ab'
_symmetry_space_group_name_H-M 'P 21 21 21'
_atom_sites_solution_hydrogens geom
_audit_creation_method SHELXL-2014/7
_audit_update_record
;
2018-09-11 deposited with the CCDC.
2018-09-18 downloaded from the CCDC.
;
_cell_angle_alpha 90
_cell_angle_beta 90
_cell_angle_gamma 90
_cell_formula_units_Z 4
_cell_length_a 11.7380(11)
_cell_length_b 15.611(2)
_cell_length_c 18.0809(18)
_cell_measurement_reflns_used 7634
_cell_measurement_temperature 116(2)
_cell_measurement_theta_max 26.94
_cell_measurement_theta_min 2.45
_cell_volume 3313.2(6)
_computing_cell_refinement 'Bruker SAINT'
_computing_data_collection 'Bruker APEX2'
_computing_data_reduction 'Bruker SAINT'
_computing_molecular_graphics 'Bruker SHELXTL'
_computing_publication_material 'Bruker SHELXTL'
_computing_structure_refinement 'SHELXL-2014/7 (Sheldrick, 2014)'
_computing_structure_solution 'SHELXS-97 (Sheldrick 2008)'
_diffrn_ambient_temperature 116(2)
_diffrn_measured_fraction_theta_full 0.999
_diffrn_measured_fraction_theta_max 0.999
_diffrn_measurement_device_type 'Bruker APEX-II CCD'
_diffrn_measurement_method '\f and \w scans'
_diffrn_radiation_type MoK\a
_diffrn_radiation_wavelength 0.71073
_diffrn_reflns_av_R_equivalents 0.1340
_diffrn_reflns_av_unetI/netI 0.1070
_diffrn_reflns_Laue_measured_fraction_full 0.999
_diffrn_reflns_Laue_measured_fraction_max 0.999
_diffrn_reflns_limit_h_max 18
_diffrn_reflns_limit_h_min -18
_diffrn_reflns_limit_k_max 24
_diffrn_reflns_limit_k_min -24
_diffrn_reflns_limit_l_max 27
_diffrn_reflns_limit_l_min -27
_diffrn_reflns_number 64229
_diffrn_reflns_point_group_measured_fraction_full 0.999
_diffrn_reflns_point_group_measured_fraction_max 0.998
_diffrn_reflns_theta_full 25.242
_diffrn_reflns_theta_max 33.167
_diffrn_reflns_theta_min 2.069
_exptl_absorpt_coefficient_mu 0.709
_exptl_absorpt_correction_type multi-scan
_exptl_absorpt_process_details sadabs
_exptl_crystal_colour Red
_exptl_crystal_density_diffrn 1.198
_exptl_crystal_description Block
_exptl_crystal_F_000 1296
_exptl_crystal_size_max 0.200
_exptl_crystal_size_mid 0.180
_exptl_crystal_size_min 0.150
_exptl_transmission_factor_max 0.901
_exptl_transmission_factor_min 0.871
_refine_diff_density_max 0.598
_refine_diff_density_min -0.551
_refine_diff_density_rms 0.097
_refine_ls_abs_structure_details
;
 Flack x determined using 2873 quotients [(I+)-(I-)]/[(I+)+(I-)]
 (Parsons, Flack and Wagner, Acta Cryst. B69 (2013) 249-259).
;
_refine_ls_abs_structure_Flack 0.012(9)
_refine_ls_extinction_coef 0.0116(16)
_refine_ls_extinction_expression Fc^*^=kFc[1+0.001xFc^2^\l^3^/sin(2\q)]^-1/4^
_refine_ls_extinction_method 'SHELXL-2014/7 (Sheldrick 2014'
_refine_ls_goodness_of_fit_ref 0.918
_refine_ls_hydrogen_treatment constr
_refine_ls_matrix_type full
_refine_ls_number_parameters 351
_refine_ls_number_reflns 12629
_refine_ls_number_restraints 0
_refine_ls_restrained_S_all 0.918
_refine_ls_R_factor_all 0.1058
_refine_ls_R_factor_gt 0.0557
_refine_ls_shift/su_max 0.001
_refine_ls_shift/su_mean 0.000
_refine_ls_structure_factor_coef Fsqd
_refine_ls_weighting_details 'w=1/[\s^2^(Fo^2^)+(0.1000P)^2^] where P=(Fo^2^+2Fc^2^)/3'
_refine_ls_weighting_scheme calc
_refine_ls_wR_factor_gt 0.1311
_refine_ls_wR_factor_ref 0.1700
_reflns_Friedel_coverage 0.823
_reflns_Friedel_fraction_full 0.999
_reflns_Friedel_fraction_max 0.998
_reflns_number_gt 8607
_reflns_number_total 12629
_reflns_threshold_expression 'I > 2\s(I)'
_cod_data_source_file c8dt03403f2.cif
_cod_data_source_block ycg-101_a
_cod_depositor_comments
;
The following automatic conversions were performed:

'_exptl_absorpt_correction_type' value 'Multi-scan' changed to
'multi-scan' according to
/home/data/users/saulius/crontab/automatic-downloads/rss-feeds/RSC/lib/dictionaries/cif_core.dic
dictionary named 'cif_core.dic' version 2.4.2 from 2011-04-26.

Automatic conversion script
Id: cif_fix_values 4973 2017-02-22 13:04:09Z antanas 

 Adding full bibliography for 7047574--7047579.cif.
;
_cod_database_code 7047575
_shelx_shelxl_version_number 2014/7
_shelx_space_group_comment
;
The symmetry employed for this shelxl refinement is uniquely defined
by the following loop, which should always be used as a source of
symmetry information in preference to the above space-group names.
They are only intended as comments.
;
_shelx_estimated_absorpt_t_min 0.871
_shelx_estimated_absorpt_t_max 0.901

loop_
_space_group_symop_operation_xyz
'x, y, z'
'x+1/2, -y+1/2, -z'
'-x, y+1/2, -z+1/2'
'-x+1/2, -y, z+1/2'

loop_
_atom_site_label
_atom_site_type_symbol
_atom_site_fract_x
_atom_site_fract_y
_atom_site_fract_z
_atom_site_U_iso_or_equiv
_atom_site_adp_type
_atom_site_occupancy
_atom_site_site_symmetry_order
_atom_site_calc_flag
_atom_site_refinement_flags_posn
_atom_site_refinement_flags_adp
C1 C 0.7028(3) 0.4540(3) 0.6227(2) 0.0192(8) Uani 1 1 d . .
C2 C 0.7352(4) 0.5040(3) 0.5534(2) 0.0211(8) Uani 1 1 d . .
C3 C 0.8605(4) 0.5195(3) 0.5486(3) 0.0239(9) Uani 1 1 d . .
H3 H 0.8870 0.5625 0.5157 0.029 Uiso 1 1 calc R U
C4 C 0.9369(4) 0.4763(3) 0.5879(2) 0.0223(8) Uani 1 1 d . .
C5 C 0.8977(4) 0.4129(3) 0.6431(2) 0.0197(8) Uani 1 1 d . .
C6 C 0.6693(4) 0.5887(3) 0.5489(3) 0.0250(9) Uani 1 1 d . .
H6A H 0.6861 0.6164 0.5008 0.030 Uiso 1 1 calc R U
H6B H 0.5867 0.5761 0.5502 0.030 Uiso 1 1 calc R U
C7 C 0.6970(5) 0.6508(3) 0.6102(3) 0.0315(11) Uani 1 1 d . .
H7A H 0.6763 0.6254 0.6579 0.047 Uiso 1 1 calc R U
H7B H 0.6540 0.7039 0.6029 0.047 Uiso 1 1 calc R U
H7C H 0.7788 0.6635 0.6097 0.047 Uiso 1 1 calc R U
C8 C 0.6999(4) 0.4475(4) 0.4858(3) 0.0263(10) Uani 1 1 d . .
H8A H 0.6163 0.4390 0.4874 0.032 Uiso 1 1 calc R U
H8B H 0.7176 0.4794 0.4399 0.032 Uiso 1 1 calc R U
C9 C 0.7571(5) 0.3599(4) 0.4816(3) 0.0328(11) Uani 1 1 d . .
H9A H 0.8401 0.3671 0.4815 0.049 Uiso 1 1 calc R U
H9B H 0.7335 0.3307 0.4362 0.049 Uiso 1 1 calc R U
H9C H 0.7346 0.3255 0.5246 0.049 Uiso 1 1 calc R U
C10 C 1.0639(4) 0.4867(4) 0.5759(3) 0.0290(10) Uani 1 1 d . .
H10A H 1.1036 0.4830 0.6241 0.035 Uiso 1 1 calc R U
H10B H 1.0791 0.5440 0.5547 0.035 Uiso 1 1 calc R U
C11 C 1.1113(4) 0.4183(4) 0.5239(3) 0.0354(12) Uani 1 1 d . .
H11A H 1.1057 0.3620 0.5477 0.053 Uiso 1 1 calc R U
H11B H 1.1913 0.4309 0.5130 0.053 Uiso 1 1 calc R U
H11C H 1.0674 0.4180 0.4779 0.053 Uiso 1 1 calc R U
C12 C 0.4583(4) 0.3146(3) 0.6712(3) 0.0245(9) Uani 1 1 d . .
C13 C 0.5248(5) 0.2665(4) 0.6102(3) 0.0366(13) Uani 1 1 d . .
H13A H 0.4762 0.2219 0.5888 0.055 Uiso 1 1 calc R U
H13B H 0.5930 0.2401 0.6317 0.055 Uiso 1 1 calc R U
H13C H 0.5475 0.3070 0.5715 0.055 Uiso 1 1 calc R U
C14 C 0.4162(4) 0.2482(3) 0.7271(3) 0.0324(11) Uani 1 1 d . .
H14A H 0.3730 0.2770 0.7663 0.049 Uiso 1 1 calc R U
H14B H 0.4816 0.2184 0.7488 0.049 Uiso 1 1 calc R U
H14C H 0.3669 0.2067 0.7020 0.049 Uiso 1 1 calc R U
C15 C 0.3572(4) 0.3614(4) 0.6368(3) 0.0349(12) Uani 1 1 d . .
H15A H 0.3850 0.4068 0.6041 0.052 Uiso 1 1 calc R U
H15B H 0.3104 0.3866 0.6761 0.052 Uiso 1 1 calc R U
H15C H 0.3112 0.3208 0.6082 0.052 Uiso 1 1 calc R U
C16 C 0.5027(4) 0.4630(3) 0.7821(3) 0.0270(10) Uani 1 1 d . .
C17 C 0.6070(4) 0.5071(3) 0.8168(3) 0.0298(10) Uani 1 1 d . .
H17A H 0.6549 0.5313 0.7777 0.045 Uiso 1 1 calc R U
H17B H 0.6511 0.4650 0.8451 0.045 Uiso 1 1 calc R U
H17C H 0.5816 0.5530 0.8499 0.045 Uiso 1 1 calc R U
C18 C 0.4368(5) 0.4167(4) 0.8436(3) 0.0359(12) Uani 1 1 d . .
H18A H 0.4243 0.4562 0.8850 0.054 Uiso 1 1 calc R U
H18B H 0.4809 0.3673 0.8607 0.054 Uiso 1 1 calc R U
H18C H 0.3632 0.3973 0.8244 0.054 Uiso 1 1 calc R U
C19 C 0.4284(5) 0.5313(4) 0.7453(3) 0.0373(12) Uani 1 1 d . .
H19A H 0.4002 0.5712 0.7829 0.056 Uiso 1 1 calc R U
H19B H 0.3637 0.5037 0.7206 0.056 Uiso 1 1 calc R U
H19C H 0.4736 0.5627 0.7087 0.056 Uiso 1 1 calc R U
C20 C 0.9550(4) 0.1880(3) 0.6965(3) 0.0282(10) Uani 1 1 d . .
C21 C 0.9140(6) 0.1893(4) 0.6159(3) 0.0462(16) Uani 1 1 d . .
H21A H 0.9484 0.2381 0.5901 0.069 Uiso 1 1 calc R U
H21B H 0.8308 0.1948 0.6148 0.069 Uiso 1 1 calc R U
H21C H 0.9366 0.1360 0.5914 0.069 Uiso 1 1 calc R U
C22 C 1.0842(4) 0.1719(4) 0.6978(3) 0.0388(12) Uani 1 1 d . .
H22A H 1.1020 0.1212 0.6679 0.058 Uiso 1 1 calc R U
H22B H 1.1091 0.1624 0.7488 0.058 Uiso 1 1 calc R U
H22C H 1.1239 0.2218 0.6774 0.058 Uiso 1 1 calc R U
C23 C 0.8937(5) 0.1155(4) 0.7374(4) 0.0426(13) Uani 1 1 d . .
H23A H 0.9181 0.0602 0.7172 0.064 Uiso 1 1 calc R U
H23B H 0.8112 0.1217 0.7310 0.064 Uiso 1 1 calc R U
H23C H 0.9124 0.1181 0.7902 0.064 Uiso 1 1 calc R U
C24 C 0.9913(4) 0.3212(3) 0.8229(2) 0.0235(9) Uani 1 1 d . .
C25 C 1.1190(4) 0.3394(4) 0.8113(3) 0.0307(11) Uani 1 1 d . .
H25A H 1.1283 0.3822 0.7721 0.046 Uiso 1 1 calc R U
H25B H 1.1578 0.2864 0.7969 0.046 Uiso 1 1 calc R U
H25C H 1.1521 0.3611 0.8573 0.046 Uiso 1 1 calc R U
C26 C 0.9763(4) 0.2510(4) 0.8818(3) 0.0314(11) Uani 1 1 d . .
H26A H 1.0114 0.2697 0.9283 0.047 Uiso 1 1 calc R U
H26B H 1.0132 0.1982 0.8649 0.047 Uiso 1 1 calc R U
H26C H 0.8950 0.2404 0.8897 0.047 Uiso 1 1 calc R U
C27 C 0.9341(4) 0.4038(3) 0.8501(3) 0.0282(10) Uani 1 1 d . .
H27A H 0.8538 0.3924 0.8613 0.042 Uiso 1 1 calc R U
H27B H 0.9391 0.4477 0.8114 0.042 Uiso 1 1 calc R U
H27C H 0.9728 0.4242 0.8948 0.042 Uiso 1 1 calc R U
C28 C 0.6711(4) 0.2585(4) 0.8775(3) 0.0248(9) Uani 1 1 d . .
C29 C 0.6461(5) 0.1798(5) 0.9239(3) 0.0413(14) Uani 1 1 d . .
H29A H 0.6870 0.1839 0.9710 0.062 Uiso 1 1 calc R U
H29B H 0.6711 0.1284 0.8973 0.062 Uiso 1 1 calc R U
H29C H 0.5640 0.1762 0.9333 0.062 Uiso 1 1 calc R U
N1 N 0.7830(3) 0.4067(2) 0.66092(19) 0.0182(7) Uani 1 1 d . .
N2 N 0.5958(3) 0.4534(3) 0.6407(2) 0.0227(8) Uani 1 1 d . .
N3 N 0.9734(3) 0.3644(3) 0.6748(2) 0.0234(8) Uani 1 1 d . .
N4 N 0.6894(3) 0.2474(3) 0.8062(2) 0.0216(7) Uani 1 1 d . .
H4 H 0.6795 0.1950 0.7894 0.026 Uiso 1 1 calc R U
Ni1 Ni 0.73396(4) 0.32920(4) 0.73583(3) 0.01773(13) Uani 1 1 d . .
O1 O 0.6740(3) 0.3296(3) 0.9083(2) 0.0379(9) Uani 1 1 d . .
P1 P 0.56539(9) 0.38786(8) 0.71312(6) 0.0190(2) Uani 1 1 d . .
P2 P 0.91529(9) 0.29433(7) 0.73572(7) 0.0198(2) Uani 1 1 d . .

loop_
_atom_site_aniso_label
_atom_site_aniso_U_11
_atom_site_aniso_U_22
_atom_site_aniso_U_33
_atom_site_aniso_U_23
_atom_site_aniso_U_13
_atom_site_aniso_U_12
C1 0.0182(18) 0.020(2) 0.0195(18) -0.0004(16) -0.0001(14) -0.0024(15)
C2 0.0192(18) 0.024(2) 0.0204(18) 0.0018(15) -0.0018(15) 0.0004(17)
C3 0.024(2) 0.026(2) 0.022(2) 0.0038(17) 0.0026(16) -0.0039(18)
C4 0.0215(19) 0.027(2) 0.0182(18) 0.0023(16) 0.0035(15) 0.0008(17)
C5 0.0199(19) 0.021(2) 0.0179(18) -0.0035(16) 0.0016(15) 0.0010(16)
C6 0.024(2) 0.025(2) 0.026(2) 0.0050(18) 0.0003(17) 0.0011(17)
C7 0.036(3) 0.023(3) 0.035(3) -0.006(2) 0.000(2) 0.0006(19)
C8 0.028(2) 0.031(3) 0.020(2) -0.0021(18) 0.0000(16) 0.0023(19)
C9 0.041(3) 0.033(2) 0.024(2) -0.0048(19) -0.001(2) 0.009(2)
C10 0.021(2) 0.036(3) 0.030(2) 0.004(2) 0.0001(18) -0.003(2)
C11 0.024(2) 0.046(3) 0.036(3) 0.004(2) 0.005(2) 0.006(2)
C12 0.0186(19) 0.025(2) 0.030(2) -0.0022(18) -0.0016(16) -0.0033(16)
C13 0.031(3) 0.043(3) 0.036(3) -0.013(2) 0.001(2) -0.010(2)
C14 0.028(2) 0.026(2) 0.043(3) 0.004(2) 0.006(2) -0.0056(19)
C15 0.024(2) 0.036(3) 0.045(3) 0.005(2) -0.011(2) -0.005(2)
C16 0.022(2) 0.028(2) 0.032(2) -0.0030(19) 0.0009(17) 0.0057(18)
C17 0.030(2) 0.026(3) 0.033(3) -0.006(2) 0.0020(19) 0.001(2)
C18 0.028(2) 0.045(3) 0.034(3) -0.009(2) 0.011(2) -0.002(2)
C19 0.033(3) 0.036(3) 0.043(3) -0.007(2) -0.003(2) 0.014(2)
C20 0.027(2) 0.027(3) 0.031(2) -0.0033(18) 0.0025(18) 0.0041(18)
C21 0.060(4) 0.044(4) 0.035(3) -0.013(3) -0.009(3) 0.012(3)
C22 0.033(3) 0.036(3) 0.048(3) -0.002(3) 0.011(2) 0.012(2)
C23 0.041(3) 0.022(2) 0.064(4) -0.001(3) 0.016(3) 0.001(2)
C24 0.0183(18) 0.032(2) 0.0202(19) 0.0034(18) -0.0011(14) -0.0015(18)
C25 0.0176(19) 0.042(3) 0.032(2) 0.003(2) 0.0009(17) -0.003(2)
C26 0.023(2) 0.043(3) 0.028(2) 0.013(2) -0.0027(18) -0.001(2)
C27 0.025(2) 0.034(3) 0.026(2) -0.009(2) 0.0017(18) -0.003(2)
C28 0.020(2) 0.032(3) 0.022(2) 0.0001(19) -0.0004(16) -0.0038(18)
C29 0.041(3) 0.049(4) 0.034(3) 0.010(3) 0.005(2) -0.010(3)
N1 0.0150(15) 0.0215(18) 0.0183(15) 0.0012(13) -0.0023(12) -0.0023(13)
N2 0.0180(16) 0.024(2) 0.0255(18) 0.0032(15) 0.0007(14) -0.0003(15)
N3 0.0230(17) 0.026(2) 0.0212(17) 0.0035(15) 0.0018(14) 0.0017(15)
N4 0.0259(18) 0.0212(19) 0.0175(16) 0.0030(14) 0.0031(14) -0.0027(15)
Ni1 0.0172(2) 0.0193(2) 0.0167(2) 0.0002(2) -0.00028(19) 0.0004(2)
O1 0.045(2) 0.040(2) 0.0285(17) -0.0055(18) 0.0026(15) -0.008(2)
P1 0.0162(5) 0.0186(5) 0.0223(5) 0.0007(4) -0.0012(4) -0.0008(4)
P2 0.0183(5) 0.0222(5) 0.0190(4) 0.0022(4) 0.0008(4) 0.0023(4)

loop_
_atom_type_symbol
_atom_type_description
_atom_type_scat_dispersion_real
_atom_type_scat_dispersion_imag
_atom_type_scat_source
C C 0.0033 0.0016 'International Tables Vol C Tables 4.2.6.8 and 6.1.1.4'
H H 0.0000 0.0000 'International Tables Vol C Tables 4.2.6.8 and 6.1.1.4'
N N 0.0061 0.0033 'International Tables Vol C Tables 4.2.6.8 and 6.1.1.4'
O O 0.0106 0.0060 'International Tables Vol C Tables 4.2.6.8 and 6.1.1.4'
P P 0.1023 0.0942 'International Tables Vol C Tables 4.2.6.8 and 6.1.1.4'
Ni Ni 0.3393 1.1124 'International Tables Vol C Tables 4.2.6.8 and 6.1.1.4'

loop_
_geom_angle_atom_site_label_1
_geom_angle_atom_site_label_2
_geom_angle_atom_site_label_3
_geom_angle
N2 C1 N1 122.0(4)
N2 C1 C2 116.9(4)
N1 C1 C2 120.9(4)
C3 C2 C1 112.1(4)
C3 C2 C6 110.8(4)
C1 C2 C6 111.0(4)
C3 C2 C8 108.0(4)
C1 C2 C8 106.7(4)
C6 C2 C8 108.1(4)
C4 C3 C2 123.5(4)
C4 C3 H3 118.2
C2 C3 H3 118.2
C3 C4 C5 119.4(4)
C3 C4 C10 122.2(4)
C5 C4 C10 118.3(4)
N3 C5 N1 121.3(4)
N3 C5 C4 118.4(4)
N1 C5 C4 120.3(4)
C7 C6 C2 114.0(4)
C7 C6 H6A 108.8
C2 C6 H6A 108.8
C7 C6 H6B 108.8
C2 C6 H6B 108.8
H6A C6 H6B 107.7
C6 C7 H7A 109.5
C6 C7 H7B 109.5
H7A C7 H7B 109.5
C6 C7 H7C 109.5
H7A C7 H7C 109.5
H7B C7 H7C 109.5
C9 C8 C2 115.3(4)
C9 C8 H8A 108.4
C2 C8 H8A 108.4
C9 C8 H8B 108.4
C2 C8 H8B 108.4
H8A C8 H8B 107.5
C8 C9 H9A 109.5
C8 C9 H9B 109.5
H9A C9 H9B 109.5
C8 C9 H9C 109.5
H9A C9 H9C 109.5
H9B C9 H9C 109.5
C4 C10 C11 111.9(4)
C4 C10 H10A 109.2
C11 C10 H10A 109.2
C4 C10 H10B 109.2
C11 C10 H10B 109.2
H10A C10 H10B 107.9
C10 C11 H11A 109.5
C10 C11 H11B 109.5
H11A C11 H11B 109.5
C10 C11 H11C 109.5
H11A C11 H11C 109.5
H11B C11 H11C 109.5
C15 C12 C14 110.0(4)
C15 C12 C13 109.6(4)
C14 C12 C13 107.7(4)
C15 C12 P1 113.4(4)
C14 C12 P1 111.5(3)
C13 C12 P1 104.4(3)
C12 C13 H13A 109.5
C12 C13 H13B 109.5
H13A C13 H13B 109.5
C12 C13 H13C 109.5
H13A C13 H13C 109.5
H13B C13 H13C 109.5
C12 C14 H14A 109.5
C12 C14 H14B 109.5
H14A C14 H14B 109.5
C12 C14 H14C 109.5
H14A C14 H14C 109.5
H14B C14 H14C 109.5
C12 C15 H15A 109.5
C12 C15 H15B 109.5
H15A C15 H15B 109.5
C12 C15 H15C 109.5
H15A C15 H15C 109.5
H15B C15 H15C 109.5
C19 C16 C18 110.8(4)
C19 C16 C17 108.7(4)
C18 C16 C17 108.3(4)
C19 C16 P1 111.9(4)
C18 C16 P1 112.8(4)
C17 C16 P1 103.9(3)
C16 C17 H17A 109.5
C16 C17 H17B 109.5
H17A C17 H17B 109.5
C16 C17 H17C 109.5
H17A C17 H17C 109.5
H17B C17 H17C 109.5
C16 C18 H18A 109.5
C16 C18 H18B 109.5
H18A C18 H18B 109.5
C16 C18 H18C 109.5
H18A C18 H18C 109.5
H18B C18 H18C 109.5
C16 C19 H19A 109.5
C16 C19 H19B 109.5
H19A C19 H19B 109.5
C16 C19 H19C 109.5
H19A C19 H19C 109.5
H19B C19 H19C 109.5
C23 C20 C21 108.8(5)
C23 C20 C22 109.6(5)
C21 C20 C22 109.0(4)
C23 C20 P2 110.9(3)
C21 C20 P2 105.7(4)
C22 C20 P2 112.7(4)
C20 C21 H21A 109.5
C20 C21 H21B 109.5
H21A C21 H21B 109.5
C20 C21 H21C 109.5
H21A C21 H21C 109.5
H21B C21 H21C 109.5
C20 C22 H22A 109.5
C20 C22 H22B 109.5
H22A C22 H22B 109.5
C20 C22 H22C 109.5
H22A C22 H22C 109.5
H22B C22 H22C 109.5
C20 C23 H23A 109.5
C20 C23 H23B 109.5
H23A C23 H23B 109.5
C20 C23 H23C 109.5
H23A C23 H23C 109.5
H23B C23 H23C 109.5
C27 C24 C26 109.1(4)
C27 C24 C25 108.3(4)
C26 C24 C25 109.7(4)
C27 C24 P2 104.5(3)
C26 C24 P2 111.8(4)
C25 C24 P2 113.1(3)
C24 C25 H25A 109.5
C24 C25 H25B 109.5
H25A C25 H25B 109.5
C24 C25 H25C 109.5
H25A C25 H25C 109.5
H25B C25 H25C 109.5
C24 C26 H26A 109.5
C24 C26 H26B 109.5
H26A C26 H26B 109.5
C24 C26 H26C 109.5
H26A C26 H26C 109.5
H26B C26 H26C 109.5
C24 C27 H27A 109.5
C24 C27 H27B 109.5
H27A C27 H27B 109.5
C24 C27 H27C 109.5
H27A C27 H27C 109.5
H27B C27 H27C 109.5
O1 C28 N4 123.4(5)
O1 C28 C29 118.7(5)
N4 C28 C29 117.8(5)
C28 C29 H29A 109.5
C28 C29 H29B 109.5
H29A C29 H29B 109.5
C28 C29 H29C 109.5
H29A C29 H29C 109.5
H29B C29 H29C 109.5
C1 N1 C5 120.5(4)
C1 N1 Ni1 119.2(3)
C5 N1 Ni1 120.2(3)
C1 N2 P1 113.6(3)
C5 N3 P2 112.8(3)
C28 N4 Ni1 128.3(4)
C28 N4 H4 115.9
Ni1 N4 H4 115.9
N4 Ni1 N1 176.50(18)
N4 Ni1 P2 95.86(12)
N1 Ni1 P2 82.17(11)
N4 Ni1 P1 99.07(12)
N1 Ni1 P1 82.88(11)
P2 Ni1 P1 165.04(5)
N2 P1 C12 101.4(2)
N2 P1 C16 102.7(2)
C12 P1 C16 113.1(2)
N2 P1 Ni1 101.77(14)
C12 P1 Ni1 115.11(16)
C16 P1 Ni1 119.23(16)
N3 P2 C24 102.3(2)
N3 P2 C20 103.1(2)
C24 P2 C20 113.8(2)
N3 P2 Ni1 103.30(14)
C24 P2 Ni1 114.09(15)
C20 P2 Ni1 117.57(16)

loop_
_geom_bond_atom_site_label_1
_geom_bond_atom_site_label_2
_geom_bond_distance
C1 N2 1.298(5)
C1 N1 1.382(6)
C1 C2 1.526(6)
C2 C3 1.492(7)
C2 C6 1.534(7)
C2 C8 1.563(6)
C3 C4 1.328(7)
C3 H3 0.9500
C4 C5 1.478(6)
C4 C10 1.516(7)
C5 N3 1.299(6)
C5 N1 1.388(6)
C6 C7 1.509(7)
C6 H6A 0.9900
C6 H6B 0.9900
C7 H7A 0.9800
C7 H7B 0.9800
C7 H7C 0.9800
C8 C9 1.527(7)
C8 H8A 0.9900
C8 H8B 0.9900
C9 H9A 0.9800
C9 H9B 0.9800
C9 H9C 0.9800
C10 C11 1.526(8)
C10 H10A 0.9900
C10 H10B 0.9900
C11 H11A 0.9800
C11 H11B 0.9800
C11 H11C 0.9800
C12 C15 1.526(7)
C12 C14 1.531(7)
C12 C13 1.546(7)
C12 P1 1.860(5)
C13 H13A 0.9800
C13 H13B 0.9800
C13 H13C 0.9800
C14 H14A 0.9800
C14 H14B 0.9800
C14 H14C 0.9800
C15 H15A 0.9800
C15 H15B 0.9800
C15 H15C 0.9800
C16 C19 1.530(7)
C16 C18 1.535(7)
C16 C17 1.539(7)
C16 P1 1.863(5)
C17 H17A 0.9800
C17 H17B 0.9800
C17 H17C 0.9800
C18 H18A 0.9800
C18 H18B 0.9800
C18 H18C 0.9800
C19 H19A 0.9800
C19 H19B 0.9800
C19 H19C 0.9800
C20 C23 1.531(8)
C20 C21 1.534(8)
C20 C22 1.538(7)
C20 P2 1.865(5)
C21 H21A 0.9800
C21 H21B 0.9800
C21 H21C 0.9800
C22 H22A 0.9800
C22 H22B 0.9800
C22 H22C 0.9800
C23 H23A 0.9800
C23 H23B 0.9800
C23 H23C 0.9800
C24 C27 1.536(7)
C24 C26 1.537(7)
C24 C25 1.540(6)
C24 P2 1.860(4)
C25 H25A 0.9800
C25 H25B 0.9800
C25 H25C 0.9800
C26 H26A 0.9800
C26 H26B 0.9800
C26 H26C 0.9800
C27 H27A 0.9800
C27 H27B 0.9800
C27 H27C 0.9800
C28 O1 1.242(7)
C28 N4 1.318(6)
C28 C29 1.517(8)
C29 H29A 0.9800
C29 H29B 0.9800
C29 H29C 0.9800
N1 Ni1 1.905(4)
N2 P1 1.699(4)
N3 P2 1.696(4)
N4 Ni1 1.876(4)
N4 H4 0.8800
Ni1 P2 2.1970(12)
Ni1 P1 2.2186(12)

loop_
_geom_hbond_atom_site_label_D
_geom_hbond_atom_site_label_H
_geom_hbond_atom_site_label_A
_geom_hbond_distance_DH
_geom_hbond_distance_HA
_geom_hbond_distance_DA
_geom_hbond_angle_DHA
C27 H27A O1 0.98 2.48 3.431(6) 164.2
C25 H25A N3 0.98 2.55 3.028(6) 110.2
C21 H21A N3 0.98 2.51 3.014(8) 111.6
C18 H18B O1 0.98 2.49 3.312(8) 140.8
C17 H17B O1 0.98 2.42 3.321(7) 153.0
C15 H15A N2 0.98 2.66 3.148(6) 110.9
C14 H14B N4 0.98 2.69 3.511(7) 141.7
C27 H27A O1 0.98 2.48 3.431(6) 164.2
C25 H25A N3 0.98 2.55 3.028(6) 110.2
C21 H21A N3 0.98 2.51 3.014(8) 111.6
C18 H18B O1 0.98 2.49 3.312(8) 140.8
C17 H17B O1 0.98 2.42 3.321(7) 153.0
C15 H15A N2 0.98 2.66 3.148(6) 110.9
C14 H14B N4 0.98 2.69 3.511(7) 141.7
C17 H17A N2 0.98 2.84 3.295(7) 108.9
C14 H14B N4 0.98 2.69 3.511(7) 141.7
C15 H15A N2 0.98 2.66 3.148(6) 110.9
C17 H17B O1 0.98 2.42 3.321(7) 153.0
C18 H18B O1 0.98 2.49 3.312(8) 140.8
C21 H21A N3 0.98 2.51 3.014(8) 111.6
C25 H25A N3 0.98 2.55 3.028(6) 110.2
C27 H27A O1 0.98 2.48 3.431(6) 164.2

loop_
_geom_torsion_atom_site_label_1
_geom_torsion_atom_site_label_2
_geom_torsion_atom_site_label_3
_geom_torsion_atom_site_label_4
_geom_torsion
N2 C1 C2 C3 165.2(4)
N1 C1 C2 C3 -19.5(6)
N2 C1 C2 C6 40.8(6)
N1 C1 C2 C6 -143.9(4)
N2 C1 C2 C8 -76.8(5)
N1 C1 C2 C8 98.5(5)
C1 C2 C3 C4 17.0(7)
C6 C2 C3 C4 141.6(5)
C8 C2 C3 C4 -100.2(5)
C2 C3 C4 C5 -4.0(7)
C2 C3 C4 C10 173.2(5)
C3 C4 C5 N3 172.2(5)
C10 C4 C5 N3 -5.1(6)
C3 C4 C5 N1 -8.7(7)
C10 C4 C5 N1 174.1(4)
C3 C2 C6 C7 -60.7(5)
C1 C2 C6 C7 64.5(5)
C8 C2 C6 C7 -178.8(4)
C3 C2 C8 C9 60.5(5)
C1 C2 C8 C9 -60.1(5)
C6 C2 C8 C9 -179.6(4)
C3 C4 C10 C11 -95.4(6)
C5 C4 C10 C11 81.8(5)
N2 C1 N1 C5 -176.0(4)
C2 C1 N1 C5 9.0(6)
N2 C1 N1 Ni1 6.4(6)
C2 C1 N1 Ni1 -168.6(3)
N3 C5 N1 C1 -175.0(4)
C4 C5 N1 C1 5.8(6)
N3 C5 N1 Ni1 2.5(6)
C4 C5 N1 Ni1 -176.6(3)
N1 C1 N2 P1 -1.4(6)
C2 C1 N2 P1 173.9(3)
N1 C5 N3 P2 1.6(6)
C4 C5 N3 P2 -179.3(3)
O1 C28 N4 Ni1 5.1(7)
C29 C28 N4 Ni1 -174.5(3)
C28 N4 Ni1 P2 99.4(4)
C28 N4 Ni1 P1 -81.4(4)
C1 N2 P1 C12 -122.1(4)
C1 N2 P1 C16 120.8(4)
C1 N2 P1 Ni1 -3.1(4)
C15 C12 P1 N2 -54.9(4)
C14 C12 P1 N2 -179.7(3)
C13 C12 P1 N2 64.3(4)
C15 C12 P1 C16 54.4(4)
C14 C12 P1 C16 -70.4(4)
C13 C12 P1 C16 173.5(4)
C15 C12 P1 Ni1 -163.8(3)
C14 C12 P1 Ni1 71.4(4)
C13 C12 P1 Ni1 -44.6(4)
C19 C16 P1 N2 37.6(4)
C18 C16 P1 N2 163.5(4)
C17 C16 P1 N2 -79.4(4)
C19 C16 P1 C12 -70.8(4)
C18 C16 P1 C12 55.0(4)
C17 C16 P1 C12 172.1(3)
C19 C16 P1 Ni1 149.1(3)
C18 C16 P1 Ni1 -85.1(4)
C17 C16 P1 Ni1 32.0(4)
C5 N3 P2 C24 -122.8(4)
C5 N3 P2 C20 118.9(4)
C5 N3 P2 Ni1 -4.0(4)
C27 C24 P2 N3 77.0(3)
C26 C24 P2 N3 -165.0(3)
C25 C24 P2 N3 -40.6(4)
C27 C24 P2 C20 -172.5(3)
C26 C24 P2 C20 -54.6(4)
C25 C24 P2 C20 69.9(4)
C27 C24 P2 Ni1 -33.8(3)
C26 C24 P2 Ni1 84.2(4)
C25 C24 P2 Ni1 -151.4(3)
C23 C20 P2 N3 -170.9(4)
C21 C20 P2 N3 -53.2(4)
C22 C20 P2 N3 65.8(4)
C23 C20 P2 C24 79.1(4)
C21 C20 P2 C24 -163.2(4)
C22 C20 P2 C24 -44.2(4)
C23 C20 P2 Ni1 -58.1(4)
C21 C20 P2 Ni1 59.6(4)
C22 C20 P2 Ni1 178.6(3)
